data_7100740
loop_
_publ_author_name
'Jason J. Shiers'
'Guy J. Clarkson'
'Michael Shipman'
'Jerome F. Hayes'

_publ_section_title
;
Rapid Generation of Molecular Complexity using Hybrid
Multi-Component Reactions (MCRs): Application to the Synthesis of
?-Amino Nitriles and 1,2-Diamines
;
_journal_name_full 'Chemical Communications'
_journal_paper_doi 10.1039/b516192d
_journal_year 2006
_chemical_formula_sum 'C23 H30 N2 O'
_chemical_formula_weight 350.49
_space_group_IT_number 14
_symmetry_cell_setting monoclinic
_symmetry_space_group_name_Hall '-P 2ybc'
_symmetry_space_group_name_H-M 'P 1 21/c 1'
_cell_angle_alpha 90.00
_cell_angle_beta 101.470(13)
_cell_angle_gamma 90.00
_cell_formula_units_Z 8
_cell_length_a 27.33(2)
_cell_length_b 13.742(10)
_cell_length_c 11.347(8)
_cell_measurement_temperature 180(2)
_cell_volume 4176(5)
_diffrn_ambient_temperature 180(2)
_exptl_crystal_density_diffrn 1.115
_cod_depositor_comments
;
The following automatic conversions were performed:
'_symmetry_cell_setting' value 'Monoclinic' changed to 'monoclinic'
according to '/home/saulius/struct/CIF-dictionaries/cif_core.dic'
dictionary named 'cif_core.dic' version 2.4.1 from 2010-06-29.

Automatic conversion script
Id: cif_fix_enum 1527 2010-12-29 10:47:43Z saulius 
;
_cod_original_sg_symbol_H-M 'P 21/c'
_cod_database_code 7100740

loop_
_symmetry_equiv_pos_as_xyz
'x, y, z'
'-x, y+1/2, -z+1/2'
'-x, -y, -z'
'x, -y-1/2, z-1/2'

loop_
_atom_site_label
_atom_site_type_symbol
_atom_site_fract_x
_atom_site_fract_y
_atom_site_fract_z
_atom_site_U_iso_or_equiv
_atom_site_adp_type
_atom_site_occupancy
_atom_site_symmetry_multiplicity
_atom_site_calc_flag
_atom_site_refinement_flags
_atom_site_disorder_assembly
_atom_site_disorder_group
C101 C 0.12308(11) 0.1929(2) 0.3747(2) 0.0572(7) Uani 1 1 d . . .
H10A H 0.1036 0.1494 0.4115 0.069 Uiso 1 1 calc R . .
C102 C 0.17381(12) 0.1993(3) 0.4183(3) 0.0760(10) Uani 1 1 d . . .
H10B H 0.1889 0.1587 0.4832 0.091 Uiso 1 1 calc R . .
C103 C 0.20311(12) 0.2636(3) 0.3696(3) 0.0786(10) Uani 1 1 d . . .
H10C H 0.2379 0.2682 0.4012 0.094 Uiso 1 1 calc R . .
C104 C 0.18090(11) 0.3209(3) 0.2742(3) 0.0722(9) Uani 1 1 d . . .
H10D H 0.2004 0.3661 0.2399 0.087 Uiso 1 1 calc R . .
C105 C 0.13023(10) 0.3126(2) 0.2285(2) 0.0578(8) Uani 1 1 d . . .
H10E H 0.1156 0.3515 0.1615 0.069 Uiso 1 1 calc R . .
C106 C 0.10009(9) 0.24905(18) 0.2775(2) 0.0419(6) Uani 1 1 d . . .
C107 C 0.04445(9) 0.24078(17) 0.2281(2) 0.0401(6) Uani 1 1 d . . .
H10F H 0.0396 0.2106 0.1474 0.048 Uiso 1 1 calc R . .
H10G H 0.0301 0.1959 0.2804 0.048 Uiso 1 1 calc R . .
N108 N 0.01602(7) 0.33179(14) 0.21763(16) 0.0377(5) Uani 1 1 d . . .
O109 O 0.02948(6) 0.37587(12) 0.03111(13) 0.0418(4) Uani 1 1 d . . .
C109 C 0.01183(8) 0.39222(16) 0.12214(19) 0.0349(5) Uani 1 1 d . . .
N110 N -0.01401(8) 0.47191(16) 0.14238(18) 0.0439(5) Uani 1 1 d . . .
H110 H -0.0214(11) 0.517(2) 0.089(3) 0.066 Uiso 1 1 d . . .
C111 C -0.03276(10) 0.46503(18) 0.2513(2) 0.0441(6) Uani 1 1 d . . .
H11E H -0.0695 0.4573 0.2339 0.053 Uiso 1 1 calc R . .
H11F H -0.0238 0.5235 0.3019 0.053 Uiso 1 1 calc R . .
C112 C -0.00664(9) 0.37281(17) 0.31405(19) 0.0375(5) Uani 1 1 d . . .
C113 C -0.04458(9) 0.30316(18) 0.3527(2) 0.0428(6) Uani 1 1 d . . .
H11G H -0.0258 0.2520 0.4041 0.051 Uiso 1 1 calc R . .
H11H H -0.0638 0.3402 0.4032 0.051 Uiso 1 1 calc R . .
C114 C -0.08184(10) 0.2532(2) 0.2526(2) 0.0538(7) Uani 1 1 d . . .
H11I H -0.0986 0.3030 0.1954 0.065 Uiso 1 1 calc R . .
H11J H -0.0636 0.2085 0.2080 0.065 Uiso 1 1 calc R . .
C115 C -0.12083(10) 0.1964(2) 0.3018(3) 0.0559(7) Uani 1 1 d . . .
C116 C -0.17033(13) 0.2255(3) 0.2823(4) 0.0983(13) Uani 1 1 d . . .
H11A H -0.1807 0.2811 0.2340 0.118 Uiso 1 1 calc R . .
C117 C -0.20500(15) 0.1742(4) 0.3326(6) 0.1237(18) Uani 1 1 d . . .
H11B H -0.2388 0.1949 0.3189 0.148 Uiso 1 1 calc R . .
C118 C -0.19029(17) 0.0931(3) 0.4025(5) 0.1078(15) Uani 1 1 d . . .
H11C H -0.2140 0.0580 0.4366 0.129 Uiso 1 1 calc R . .
C119 C -0.14200(14) 0.0637(3) 0.4224(3) 0.0789(10) Uani 1 1 d . . .
H11D H -0.1319 0.0078 0.4704 0.095 Uiso 1 1 calc R . .
C120 C -0.10731(12) 0.1152(2) 0.3727(3) 0.0651(8) Uani 1 1 d . . .
H12B H -0.0735 0.0942 0.3879 0.078 Uiso 1 1 calc R . .
C121 C 0.03449(9) 0.39715(17) 0.4240(2) 0.0401(6) Uani 1 1 d . . .
H12F H 0.0179 0.4200 0.4890 0.048 Uiso 1 1 calc R . .
H12G H 0.0520 0.3358 0.4521 0.048 Uiso 1 1 calc R . .
C122 C 0.07390(10) 0.4722(2) 0.4095(2) 0.0499(7) Uani 1 1 d . . .
H12H H 0.0589 0.5380 0.4056 0.060 Uiso 1 1 calc R . .
H12I H 0.0849 0.4603 0.3327 0.060 Uiso 1 1 calc R . .
C123 C 0.11924(11) 0.4686(2) 0.5128(3) 0.0652(8) Uani 1 1 d . . .
H12J H 0.1076 0.4774 0.5894 0.078 Uiso 1 1 calc R . .
H12K H 0.1344 0.4031 0.5145 0.078 Uiso 1 1 calc R . .
C124 C 0.15886(13) 0.5431(3) 0.5069(4) 0.0876(11) Uani 1 1 d . . .
H12L H 0.1446 0.6091 0.5093 0.105 Uiso 1 1 calc R . .
H12M H 0.1704 0.5361 0.4299 0.105 Uiso 1 1 calc R . .
C125 C 0.20448(14) 0.5309(4) 0.6144(4) 0.1138(16) Uani 1 1 d . . .
H12C H 0.2315 0.5744 0.6028 0.171 Uiso 1 1 calc R . .
H12D H 0.2162 0.4633 0.6176 0.171 Uiso 1 1 calc R . .
H12E H 0.1942 0.5472 0.6900 0.171 Uiso 1 1 calc R . .
C201 C 0.38153(11) 0.1838(2) 0.2554(2) 0.0540(7) Uani 1 1 d . . .
H20A H 0.4019 0.1440 0.3138 0.065 Uiso 1 1 calc R . .
C202 C 0.33043(11) 0.1830(3) 0.2466(3) 0.0686(9) Uani 1 1 d . . .
H20B H 0.3162 0.1410 0.2972 0.082 Uiso 1 1 calc R . .
C203 C 0.29981(11) 0.2418(3) 0.1660(3) 0.0709(9) Uani 1 1 d . . .
H20C H 0.2647 0.2411 0.1608 0.085 Uiso 1 1 calc R . .
C204 C 0.32094(11) 0.3015(3) 0.0930(3) 0.0739(10) Uani 1 1 d . . .
H20D H 0.3004 0.3437 0.0379 0.089 Uiso 1 1 calc R . .
C205 C 0.37235(10) 0.3004(2) 0.0995(3) 0.0606(8) Uani 1 1 d . . .
H20E H 0.3864 0.3408 0.0469 0.073 Uiso 1 1 calc R . .
C206 C 0.40358(9) 0.24131(17) 0.1813(2) 0.0405(6) Uani 1 1 d . . .
C207 C 0.45993(9) 0.23816(17) 0.1875(2) 0.0400(6) Uani 1 1 d . . .
H20F H 0.4749 0.1948 0.2547 0.048 Uiso 1 1 calc R . .
H20G H 0.4660 0.2081 0.1124 0.048 Uiso 1 1 calc R . .
N208 N 0.48611(7) 0.33116(13) 0.20373(15) 0.0369(5) Uani 1 1 d . . .
O209 O 0.47259(6) 0.37403(12) 0.00394(13) 0.0423(4) Uani 1 1 d . . .
C209 C 0.48977(8) 0.39175(16) 0.11187(19) 0.0347(5) Uani 1 1 d . . .
N210 N 0.51386(9) 0.47335(16) 0.15607(17) 0.0465(6) Uani 1 1 d . . .
H210 H 0.5201(11) 0.519(2) 0.114(3) 0.070 Uiso 1 1 d . . .
C211 C 0.53287(10) 0.46726(18) 0.2832(2) 0.0452(6) Uani 1 1 d . . .
H21E H 0.5235 0.5255 0.3250 0.054 Uiso 1 1 calc R . .
H21F H 0.5697 0.4609 0.3008 0.054 Uiso 1 1 calc R . .
C212 C 0.50771(9) 0.37406(17) 0.32185(19) 0.0377(5) Uani 1 1 d . . .
C213 C 0.54614(9) 0.30668(18) 0.3978(2) 0.0431(6) Uani 1 1 d . . .
H21G H 0.5278 0.2541 0.4300 0.052 Uiso 1 1 calc R . .
H21H H 0.5641 0.3445 0.4675 0.052 Uiso 1 1 calc R . .
C214 C 0.58557(10) 0.2588(2) 0.3354(2) 0.0552(7) Uani 1 1 d . . .
H21I H 0.5686 0.2153 0.2704 0.066 Uiso 1 1 calc R . .
H21J H 0.6032 0.3100 0.2986 0.066 Uiso 1 1 calc R . .
C215 C 0.62290(10) 0.2011(2) 0.4234(3) 0.0573(7) Uani 1 1 d . . .
C216 C 0.67136(14) 0.2322(3) 0.4603(4) 0.1016(13) Uani 1 1 d . . .
H21A H 0.6820 0.2900 0.4270 0.122 Uiso 1 1 calc R . .
C217 C 0.70526(17) 0.1805(5) 0.5459(6) 0.139(2) Uani 1 1 d . . .
H21B H 0.7386 0.2029 0.5703 0.167 Uiso 1 1 calc R . .
C218 C 0.6898(2) 0.0967(4) 0.5945(5) 0.1197(17) Uani 1 1 d . . .
H21C H 0.7124 0.0619 0.6544 0.144 Uiso 1 1 calc R . .
C219 C 0.64258(16) 0.0641(3) 0.5567(4) 0.0937(12) Uani 1 1 d . . .
H21D H 0.6324 0.0050 0.5881 0.112 Uiso 1 1 calc R . .
C220 C 0.60910(12) 0.1158(2) 0.4732(3) 0.0675(9) Uani 1 1 d . . .
H22A H 0.5759 0.0925 0.4492 0.081 Uiso 1 1 calc R . .
C221 C 0.46594(10) 0.39636(17) 0.3900(2) 0.0415(6) Uani 1 1 d . . .
H22E H 0.4493 0.3342 0.4022 0.050 Uiso 1 1 calc R . .
H22F H 0.4816 0.4212 0.4706 0.050 Uiso 1 1 calc R . .
C222 C 0.42551(10) 0.4686(2) 0.3336(2) 0.0499(7) Uani 1 1 d . . .
H22G H 0.4154 0.4550 0.2465 0.060 Uiso 1 1 calc R . .
H22H H 0.4392 0.5354 0.3431 0.060 Uiso 1 1 calc R . .
C223 C 0.37957(11) 0.4624(2) 0.3918(3) 0.0623(8) Uani 1 1 d . . .
H22I H 0.3664 0.3952 0.3824 0.075 Uiso 1 1 calc R . .
H22J H 0.3902 0.4751 0.4790 0.075 Uiso 1 1 calc R . .
C224 C 0.33761(13) 0.5323(3) 0.3409(4) 0.0900(11) Uani 1 1 d . . .
H22K H 0.3271 0.5217 0.2532 0.108 Uiso 1 1 calc R . .
H22L H 0.3497 0.6001 0.3539 0.108 Uiso 1 1 calc R . .
C225 C 0.29169(15) 0.5168(4) 0.4030(5) 0.1204(17) Uani 1 1 d . . .
H22B H 0.2653 0.5633 0.3700 0.181 Uiso 1 1 calc R . .
H22C H 0.3021 0.5272 0.4899 0.181 Uiso 1 1 calc R . .
H22D H 0.2790 0.4503 0.3879 0.181 Uiso 1 1 calc R . .

loop_
_atom_site_aniso_label
_atom_site_aniso_U_11
_atom_site_aniso_U_22
_atom_site_aniso_U_33
_atom_site_aniso_U_23
_atom_site_aniso_U_13
_atom_site_aniso_U_12
C101 0.0601(17) 0.0637(19) 0.0480(16) 0.0176(14) 0.0110(13) 0.0052(15)
C102 0.067(2) 0.094(3) 0.063(2) 0.0387(19) 0.0019(16) 0.0114(19)
C103 0.0506(17) 0.112(3) 0.071(2) 0.024(2) 0.0061(16) 0.0106(19)
C104 0.0565(18) 0.095(3) 0.067(2) 0.0297(18) 0.0169(16) 0.0014(17)
C105 0.0556(17) 0.072(2) 0.0470(16) 0.0241(14) 0.0130(13) 0.0078(15)
C106 0.0552(15) 0.0410(14) 0.0317(12) 0.0016(10) 0.0138(11) 0.0065(12)
C107 0.0569(15) 0.0358(13) 0.0287(12) 0.0021(10) 0.0112(11) 0.0071(11)
N108 0.0553(12) 0.0346(11) 0.0247(9) 0.0030(8) 0.0112(8) 0.0087(9)
O109 0.0571(10) 0.0435(10) 0.0260(8) 0.0016(7) 0.0110(7) 0.0087(8)
C109 0.0426(13) 0.0344(13) 0.0266(11) 0.0010(9) 0.0041(9) 0.0011(10)
N110 0.0622(13) 0.0416(12) 0.0312(11) 0.0105(9) 0.0169(9) 0.0166(11)
C111 0.0608(16) 0.0415(14) 0.0322(12) 0.0032(11) 0.0147(11) 0.0108(12)
C112 0.0556(14) 0.0330(12) 0.0263(11) 0.0019(9) 0.0142(10) 0.0073(11)
C113 0.0545(15) 0.0419(14) 0.0332(12) 0.0038(11) 0.0118(11) 0.0054(12)
C114 0.0597(17) 0.0576(17) 0.0420(15) 0.0029(13) 0.0048(12) 0.0033(14)
C115 0.0545(17) 0.0543(18) 0.0586(17) -0.0038(14) 0.0103(13) -0.0051(14)
C116 0.064(2) 0.085(3) 0.141(4) 0.017(3) 0.011(2) 0.004(2)
C117 0.058(2) 0.114(4) 0.201(6) 0.014(4) 0.033(3) -0.004(3)
C118 0.090(3) 0.083(3) 0.160(5) 0.016(3) 0.047(3) -0.019(2)
C119 0.086(3) 0.058(2) 0.097(3) 0.0070(18) 0.026(2) -0.0078(19)
C120 0.0610(18) 0.061(2) 0.074(2) 0.0003(16) 0.0148(16) 0.0028(16)
C121 0.0573(15) 0.0352(13) 0.0303(12) -0.0010(10) 0.0147(11) 0.0045(11)
C122 0.0640(17) 0.0489(15) 0.0388(14) -0.0050(12) 0.0149(12) -0.0021(13)
C123 0.0582(18) 0.077(2) 0.0634(19) -0.0262(16) 0.0181(15) -0.0091(16)
C124 0.081(2) 0.101(3) 0.085(3) -0.027(2) 0.030(2) -0.025(2)
C125 0.064(2) 0.155(4) 0.118(4) -0.053(3) 0.006(2) -0.023(3)
C201 0.0623(17) 0.0581(18) 0.0410(14) 0.0116(13) 0.0090(13) 0.0014(14)
C202 0.0601(19) 0.086(2) 0.0626(19) 0.0230(17) 0.0178(15) -0.0066(17)
C203 0.0508(17) 0.095(3) 0.064(2) 0.0154(18) 0.0041(15) -0.0059(17)
C204 0.0576(19) 0.096(3) 0.0610(19) 0.0304(18) -0.0066(15) -0.0039(18)
C205 0.0565(17) 0.072(2) 0.0485(16) 0.0237(15) -0.0022(13) -0.0115(15)
C206 0.0563(15) 0.0367(13) 0.0257(11) 0.0003(10) 0.0012(10) -0.0085(11)
C207 0.0592(15) 0.0305(13) 0.0280(12) -0.0004(9) 0.0029(10) -0.0026(11)
N208 0.0556(12) 0.0296(10) 0.0232(9) 0.0002(8) 0.0023(8) -0.0058(9)
O209 0.0601(10) 0.0416(10) 0.0237(8) -0.0011(7) 0.0049(7) -0.0091(8)
C209 0.0430(13) 0.0354(13) 0.0257(11) 0.0002(9) 0.0069(9) -0.0024(10)
N210 0.0706(15) 0.0400(12) 0.0259(10) 0.0038(9) 0.0024(9) -0.0175(11)
C211 0.0682(17) 0.0359(13) 0.0281(12) 0.0026(10) 0.0015(11) -0.0108(12)
C212 0.0556(14) 0.0328(12) 0.0223(10) -0.0004(9) 0.0020(10) -0.0057(11)
C213 0.0561(15) 0.0403(14) 0.0297(12) 0.0007(10) 0.0008(11) -0.0062(12)
C214 0.0581(16) 0.0559(17) 0.0509(16) 0.0066(13) 0.0094(13) -0.0013(14)
C215 0.0525(16) 0.0574(18) 0.0582(17) -0.0050(14) 0.0019(13) 0.0030(14)
C216 0.071(2) 0.090(3) 0.135(4) 0.001(3) 0.000(2) -0.009(2)
C217 0.066(3) 0.134(5) 0.189(6) -0.018(4) -0.046(3) 0.014(3)
C218 0.106(4) 0.109(4) 0.123(4) 0.002(3) -0.028(3) 0.037(3)
C219 0.103(3) 0.078(3) 0.093(3) 0.014(2) 0.001(2) 0.025(2)
C220 0.0639(19) 0.062(2) 0.071(2) 0.0091(16) 0.0004(16) 0.0065(16)
C221 0.0622(15) 0.0345(13) 0.0257(11) -0.0021(10) 0.0034(10) -0.0065(12)
C222 0.0692(18) 0.0419(15) 0.0371(14) -0.0015(11) 0.0071(12) 0.0049(13)
C223 0.0631(18) 0.0547(18) 0.0662(19) -0.0145(15) 0.0057(15) 0.0045(15)
C224 0.082(2) 0.084(3) 0.102(3) -0.004(2) 0.014(2) 0.017(2)
C225 0.076(3) 0.122(4) 0.169(5) -0.006(3) 0.040(3) 0.018(3)

loop_
_geom_bond_atom_site_label_1
_geom_bond_atom_site_label_2
_geom_bond_distance
_geom_bond_site_symmetry_2
_geom_bond_publ_flag
C101 C102 1.379(4) . ?
C101 C106 1.389(4) . ?
C101 H10A 0.9500 . ?
C102 C103 1.379(5) . ?
C102 H10B 0.9500 . ?
C103 C104 1.378(4) . ?
C103 H10C 0.9500 . ?
C104 C105 1.383(4) . ?
C104 H10D 0.9500 . ?
C105 C106 1.390(4) . ?
C105 H10E 0.9500 . ?
C106 C107 1.517(4) . ?
C107 N108 1.465(3) . ?
C107 H10F 0.9900 . ?
C107 H10G 0.9900 . ?
N108 C109 1.352(3) . ?
N108 C112 1.472(3) . ?
O109 C109 1.244(3) . ?
C109 N110 1.347(3) . ?
N110 C111 1.432(3) . ?
N110 H110 0.86(3) . ?
C111 C112 1.556(3) . ?
C111 H11E 0.9900 . ?
C111 H11F 0.9900 . ?
C112 C113 1.538(3) . ?
C112 C121 1.541(3) . ?
C113 C114 1.530(4) . ?
C113 H11G 0.9900 . ?
C113 H11H 0.9900 . ?
C114 C115 1.514(4) . ?
C114 H11I 0.9900 . ?
C114 H11J 0.9900 . ?
C115 C120 1.382(4) . ?
C115 C116 1.386(5) . ?
C116 C117 1.392(6) . ?
C116 H11A 0.9500 . ?
C117 C118 1.380(6) . ?
C117 H11B 0.9500 . ?
C118 C119 1.355(5) . ?
C118 H11C 0.9500 . ?
C119 C120 1.390(5) . ?
C119 H11D 0.9500 . ?
C120 H12B 0.9500 . ?
C121 C122 1.524(4) . ?
C121 H12F 0.9900 . ?
C121 H12G 0.9900 . ?
C122 C123 1.528(4) . ?
C122 H12H 0.9900 . ?
C122 H12I 0.9900 . ?
C123 C124 1.501(5) . ?
C123 H12J 0.9900 . ?
C123 H12K 0.9900 . ?
C124 C125 1.570(6) . ?
C124 H12L 0.9900 . ?
C124 H12M 0.9900 . ?
C125 H12C 0.9800 . ?
C125 H12D 0.9800 . ?
C125 H12E 0.9800 . ?
C201 C206 1.377(4) . ?
C201 C202 1.380(4) . ?
C201 H20A 0.9500 . ?
C202 C203 1.373(4) . ?
C202 H20B 0.9500 . ?
C203 C204 1.372(4) . ?
C203 H20C 0.9500 . ?
C204 C205 1.392(4) . ?
C204 H20D 0.9500 . ?
C205 C206 1.391(4) . ?
C205 H20E 0.9500 . ?
C206 C207 1.528(4) . ?
C207 N208 1.458(3) . ?
C207 H20F 0.9900 . ?
C207 H20G 0.9900 . ?
N208 C209 1.353(3) . ?
N208 C212 1.476(3) . ?
O209 C209 1.245(3) . ?
C209 N210 1.346(3) . ?
N210 C211 1.435(3) . ?
N210 H210 0.83(3) . ?
C211 C212 1.557(3) . ?
C211 H21E 0.9900 . ?
C211 H21F 0.9900 . ?
C212 C213 1.531(3) . ?
C212 C221 1.532(4) . ?
C213 C214 1.549(4) . ?
C213 H21G 0.9900 . ?
C213 H21H 0.9900 . ?
C214 C215 1.504(4) . ?
C214 H21I 0.9900 . ?
C214 H21J 0.9900 . ?
C215 C216 1.375(5) . ?
C215 C220 1.386(4) . ?
C216 C217 1.395(6) . ?
C216 H21A 0.9500 . ?
C217 C218 1.379(7) . ?
C217 H21B 0.9500 . ?
C218 C219 1.354(6) . ?
C218 H21C 0.9500 . ?
C219 C220 1.377(5) . ?
C219 H21D 0.9500 . ?
C220 H22A 0.9500 . ?
C221 C222 1.528(4) . ?
C221 H22E 0.9900 . ?
C221 H22F 0.9900 . ?
C222 C223 1.533(4) . ?
C222 H22G 0.9900 . ?
C222 H22H 0.9900 . ?
C223 C224 1.519(4) . ?
C223 H22I 0.9900 . ?
C223 H22J 0.9900 . ?
C224 C225 1.571(6) . ?
C224 H22K 0.9900 . ?
C224 H22L 0.9900 . ?
C225 H22B 0.9800 . ?
C225 H22C 0.9800 . ?
C225 H22D 0.9800 . ?

loop_
_cod_related_entry_id
_cod_related_entry_database
_cod_related_entry_code
1 ChemSpider 28590008
